data_1571295
loop_
_publ_author_name
'Venkatesh, Yarra'
'Marotta, Nicholas P.'
'Lee, Virginia M.-Y.'
'Petersson, E. James'

_publ_section_title
;
 Highly tunable bimane-based fluorescent probes: design, synthesis, and
 application as a selective amyloid binding dye.
;
_journal_issue 16
_journal_name_full 'Chemical science'
_journal_page_first 6053
_journal_page_last 6063
_journal_paper_doi 10.1039/d4sc00024b
_journal_volume 15
_journal_year 2024
_chemical_formula_moiety 'C17 H15 F N2 O2, 0.125(H2 O)'
_chemical_formula_sum 'C17 H15.25 F N2 O2.125'
_chemical_formula_weight 300.56
_space_group_crystal_system orthorhombic
_space_group_IT_number 43
_space_group_name_Hall 'F 2 -2d'
_space_group_name_H-M_alt 'F d d 2'
_atom_sites_solution_hydrogens mixed
_atom_sites_solution_primary dual
_audit_creation_date 2024-01-04
_audit_creation_method
;
Olex2 1.5
(compiled 2021.10.07 svn.r9718050b for OlexSys, GUI svn.r6410)
;
_audit_update_record
;
2024-01-04 deposited with the CCDC.	2024-03-19 downloaded from the CCDC.
;
_cell_angle_alpha 90
_cell_angle_beta 90
_cell_angle_gamma 90
_cell_formula_units_Z 16
_cell_length_a 29.9395(3)
_cell_length_b 27.5788(3)
_cell_length_c 7.07968(9)
_cell_measurement_reflns_used 25458
_cell_measurement_temperature 100
_cell_measurement_theta_max 74.3230
_cell_measurement_theta_min 2.9490
_cell_volume 5845.66(11)
_computing_cell_refinement 'CrysAlisPro 1.171.41.109a (Rigaku OD, 2021)'
_computing_data_collection 'CrysAlisPro 1.171.41.109a (Rigaku OD, 2021)'
_computing_data_reduction 'CrysAlisPro 1.171.41.109a (Rigaku OD, 2021)'
_computing_molecular_graphics 'Olex2 1.5 (Dolomanov et al., 2009)'
_computing_publication_material 'Olex2 1.5 (Dolomanov et al., 2009)'
_computing_structure_refinement 'SHELXL 2019/3 (Sheldrick, 2015)'
_computing_structure_solution 'SHELXT  (Sheldrick, 2015)'
_diffrn_ambient_environment N~2~
_diffrn_ambient_temperature 100
_diffrn_detector 'HPC area detector'
_diffrn_detector_area_resol_mean 10.0000
_diffrn_detector_type HyPix-6000HE
_diffrn_measured_fraction_theta_full 1.000
_diffrn_measured_fraction_theta_max 1.000
_diffrn_measurement_details
;
List of Runs (angles in degrees, time in seconds):

  # Type    Start    End  Width  t~exp~   \w     \q     \k     \f   Frames
#--------------------------------------------------------------------------
  1  \w    -24.00  63.00   0.50    2.00    --   47.04 -59.00  90.00  174
  2  \w     31.00 120.00   0.50    2.00    --   47.04  59.00-128.00  178
  3  \w   -159.00 -70.00   0.50    8.00    --  -86.25 -59.00  90.00  178
  4  \w    -71.00 -14.00   0.50    8.00    --  -86.25  59.00-128.00  114
  5  \w     35.00  65.00   0.50    8.00    --  107.75 -59.00  90.00   60
  6  \w     92.00 178.00   0.50    8.00    --  107.75  59.00-128.00  172
  7  \w    -30.00  28.00   0.50    2.00    --  -47.04  19.00  30.00  116
  8  \w    -30.00  28.00   0.50    2.00    --  -47.04  19.00-180.00  116
  9  \w    -30.00  28.00   0.50    2.00    --  -47.04  19.00-120.00  116
 10  \w    -63.00  25.00   0.50    2.00    --  -47.04  59.00-128.00  176
 11  \w   -118.00 -31.00   0.50    2.00    --  -47.04 -59.00  90.00  174
 12  \w    -25.00  70.00   0.50    2.00    --   47.04 -77.00-180.00  190
 13  \w    -74.00 -13.00   0.50    8.00    --  -86.25  61.00  30.00  122
 14  \w    -38.00 -11.00   0.50    8.00    --  -86.25  30.00   0.00   54
 15  \w     35.00 132.00   0.50    8.00    --  107.75 -79.00  69.59  194
 16  \w     35.00  68.00   0.50    8.00    --  107.75 -61.00 -60.00   66
 17  \w     94.00 178.00   0.50    8.00    --  107.75  15.00 -90.00  168
 18  \w     35.00 103.00   0.50    8.00    --  107.75 -77.00   0.00  136
 19  \w     35.00 132.00   0.50    8.00    --  107.75 -80.00-142.39  194
 20  \w     91.00 178.00   0.50    8.00    --  107.75  61.00-180.00  174
 21  \w     35.00 132.00   0.50    8.00    --  107.75 -80.00 -72.43  194
 22  \w     35.00  68.00   0.50    8.00    --  107.75 -61.00   0.00   66
 23  \w     95.00 178.00   0.50    8.00    --  107.75  30.00   0.00  166
 24  \w     95.00 178.00   0.50    8.00    --  107.75  30.00 -60.00  166
 25  \w     35.00  68.00   0.50    8.00    --  107.75 -61.00  60.00   66
 26  \w     95.00 178.00   0.50    8.00    --  107.75  45.00 -90.00  166
 27  \w     35.00 132.00   0.50    8.00    --  107.75 -80.00  27.20  194
 28  \w     35.00  68.00   0.50    8.00    --  107.75 -61.00 150.00   66
 29  \w     95.00 178.00   0.50    8.00    --  107.75  45.00  60.00  166
 30  \w     35.00 103.00   0.50    8.00    --  107.75 -77.00 -90.00  136
 31  \w     85.00 178.00   0.50    8.00    --  107.75  77.00 120.00  186
 32  \w     35.00 103.00   0.50    8.00    --  107.75 -77.00-180.00  136
 33  \w     35.00 103.00   0.50    8.00    --  107.75 -77.00 150.00  136
 34  \w     35.00  68.00   0.50    8.00    --  107.75 -61.00-150.00   66
 35  \w     95.00 178.00   0.50    8.00    --  107.75  30.00  60.00  166
 36  \w     35.00 132.00   0.50    8.00    --  107.75 -80.00 120.93  194
 37  \w     35.00 103.00   0.50    8.00    --  107.75 -77.00 -60.00  136
 38  \w     35.00 103.00   0.50    8.00    --  107.75 -77.00 -30.00  136
 39  \w     35.00 103.00   0.50    8.00    --  107.75 -77.00  30.00  136
 40  \w     35.00 132.00   0.50    8.00    --  107.75 -80.00-100.39  194
 41  \w     35.00 132.00   0.50    8.00    --  107.75 -80.00 151.11  194
 42  \w     35.00 132.00   0.50    8.00    --  107.75 -79.00-159.50  194
 43  \w     95.00 178.00   0.50    8.00    --  107.75  45.00 150.00  166
 44  \w   -119.00 -24.00   0.50    2.00    --  -47.04 -77.00   0.00  190
 45  \w   -118.00 -32.00   0.50    2.00    --  -47.04 -57.00 -90.00  172
 46  \w   -119.00 -24.00   0.50    2.00    --  -47.04 -77.00  60.00  190
 47  \w     24.00 120.00   0.50    2.00    --   47.04  77.00 150.00  192
;
_diffrn_measurement_device '\k-geometry diffractometer'
_diffrn_measurement_device_type 'Rigaku XtaLAB Synergy-S'
_diffrn_measurement_method '\w scans'
_diffrn_orient_matrix_type 'CrysAlisPro convention (1999,Acta A55,543-557)'
_diffrn_orient_matrix_UB_11 -0.0339910000
_diffrn_orient_matrix_UB_12 -0.0416122000
_diffrn_orient_matrix_UB_13 0.0208038000
_diffrn_orient_matrix_UB_21 0.0117558000
_diffrn_orient_matrix_UB_22 -0.0045253000
_diffrn_orient_matrix_UB_23 0.2111295000
_diffrn_orient_matrix_UB_31 -0.0367973000
_diffrn_orient_matrix_UB_32 0.0369825000
_diffrn_orient_matrix_UB_33 0.0485163000
_diffrn_radiation_monochromator mirror
_diffrn_radiation_probe x-ray
_diffrn_radiation_type 'Cu K\a'
_diffrn_radiation_wavelength 1.54184
_diffrn_reflns_av_R_equivalents 0.0563
_diffrn_reflns_av_unetI/netI 0.0184
_diffrn_reflns_Laue_measured_fraction_full 1.000
_diffrn_reflns_Laue_measured_fraction_max 1.000
_diffrn_reflns_limit_h_max 35
_diffrn_reflns_limit_h_min -37
_diffrn_reflns_limit_k_max 34
_diffrn_reflns_limit_k_min -33
_diffrn_reflns_limit_l_max 8
_diffrn_reflns_limit_l_min -8
_diffrn_reflns_number 35147
_diffrn_reflns_point_group_measured_fraction_full 1.000
_diffrn_reflns_point_group_measured_fraction_max 0.998
_diffrn_reflns_theta_full 67.684
_diffrn_reflns_theta_max 74.503
_diffrn_reflns_theta_min 4.359
_diffrn_source 'micro-focus sealed X-ray tube'
_diffrn_source_type 'PhotonJet (Cu) X-ray Source'
_exptl_absorpt_coefficient_mu 0.829
_exptl_absorpt_correction_T_max 1.00000
_exptl_absorpt_correction_T_min 0.58523
_exptl_absorpt_correction_type multi-scan
_exptl_absorpt_process_details 'SCALE3 ABSPACK'
_exptl_crystal_colour yellow
_exptl_crystal_colour_primary yellow
_exptl_crystal_density_diffrn 1.366
_exptl_crystal_description block
_exptl_crystal_F_000 2516
_exptl_crystal_size_max 0.25
_exptl_crystal_size_mid 0.12
_exptl_crystal_size_min 0.08
_refine_diff_density_max 0.150
_refine_diff_density_min -0.207
_refine_diff_density_rms 0.043
_refine_ls_abs_structure_details
;
 Flack x determined using 1321 quotients [(I+)-(I-)]/[(I+)+(I-)]
 (Parsons, Flack and Wagner, Acta Cryst. B69 (2013) 249-259).
;
_refine_ls_abs_structure_Flack 0.10(6)
_refine_ls_extinction_method none
_refine_ls_goodness_of_fit_ref 1.087
_refine_ls_hydrogen_treatment constr
_refine_ls_matrix_type full
_refine_ls_number_parameters 207
_refine_ls_number_reflns 2976
_refine_ls_number_restraints 1
_refine_ls_restrained_S_all 1.087
_refine_ls_R_factor_all 0.0369
_refine_ls_R_factor_gt 0.0365
_refine_ls_shift/su_max 0.001
_refine_ls_shift/su_mean 0.000
_refine_ls_structure_factor_coef Fsqd
_refine_ls_weighting_details 'w=1/[\s^2^(Fo^2^)+(0.0568P)^2^+4.6832P] where P=(Fo^2^+2Fc^2^)/3'
_refine_ls_weighting_scheme calc
_refine_ls_wR_factor_gt 0.0978
_refine_ls_wR_factor_ref 0.0982
_reflns_Friedel_coverage 0.840
_reflns_Friedel_fraction_full 1.000
_reflns_Friedel_fraction_max 0.996
_reflns_number_gt 2938
_reflns_number_total 2976
_reflns_threshold_expression 'I > 2\s(I)'
_cod_data_source_file d4sc00024b2.cif
_cod_data_source_block 99536
_cod_depositor_comments 'Adding full bibliography for 1571295--1571297.cif.'
_cod_original_cell_volume 5845.66(12)
_cod_database_code 1571295
_shelx_shelxl_version_number 2019/3
_shelx_space_group_comment
;
The symmetry employed for this shelxl refinement is uniquely defined
by the following loop, which should always be used as a source of
symmetry information in preference to the above space-group names.
They are only intended as comments.
;
_shelx_estimated_absorpt_t_max 0.937
_shelx_estimated_absorpt_t_min 0.820
_olex2_refinement_description
;
1. Fixed Uiso
 At 1.2 times of:
  All C(H) groups
 At 1.5 times of:
  All C(H,H,H) groups, All O(H,H) groups
2. Others
 Fixed Sof: O18(0.125) H18A(0.125) H18B(0.125)
 Fixed X: H18A(0.51765) H18B(0.480539)
 Fixed Y: H18A(0.48566) H18B(0.51494)
 Fixed Z: H18A(1.10291) H18B(1.09311)
3.a Aromatic/amide H refined with riding coordinates:
 C10(H10), C11(H11), C13(H13), C14(H14), C16(H16), C17(H17)
3.b Idealised Me refined as rotating group:
 C7(H7A,H7B,H7C), C8(H8A,H8B,H8C), C9(H9A,H9B,H9C)
;
_olex2_submission_special_instructions 'No special instructions were received'
_oxdiff_exptl_absorpt_empirical_details
;
Empirical correction (ABSPACK) includes:
- Absorption correction using spherical harmonics
- Frame scaling
;
_oxdiff_exptl_absorpt_empirical_full_max 1.938
_oxdiff_exptl_absorpt_empirical_full_min 0.505

loop_
_space_group_symop_operation_xyz
'x, y, z'
'-x, -y, z'
'x+1/4, -y+1/4, z+1/4'
'-x+1/4, y+1/4, z+1/4'
'x, y+1/2, z+1/2'
'-x, -y+1/2, z+1/2'
'x+1/4, -y+3/4, z+3/4'
'-x+1/4, y+3/4, z+3/4'
'x+1/2, y, z+1/2'
'-x+1/2, -y, z+1/2'
'x+3/4, -y+1/4, z+3/4'
'-x+3/4, y+1/4, z+3/4'
'x+1/2, y+1/2, z'
'-x+1/2, -y+1/2, z'
'x+3/4, -y+3/4, z+1/4'
'-x+3/4, y+3/4, z+1/4'

loop_
_atom_site_label
_atom_site_type_symbol
_atom_site_fract_x
_atom_site_fract_y
_atom_site_fract_z
_atom_site_U_iso_or_equiv
_atom_site_adp_type
_atom_site_occupancy
_atom_site_site_symmetry_order
_atom_site_calc_flag
_atom_site_refinement_flags_posn
_atom_site_refinement_flags_adp
_atom_site_refinement_flags_occupancy
_atom_site_disorder_assembly
_atom_site_disorder_group
C1 C 0.67861(7) 0.64779(8) 0.4534(4) 0.0358(5) Uani 1 1 d . . . . .
C2 C 0.71618(7) 0.61481(8) 0.4363(3) 0.0353(5) Uani 1 1 d . . . . .
C3 C 0.70176(7) 0.56830(9) 0.4697(3) 0.0351(5) Uani 1 1 d . . . . .
C4 C 0.62079(8) 0.54111(8) 0.5565(3) 0.0336(5) Uani 1 1 d . . . . .
C5 C 0.58388(7) 0.57002(8) 0.5737(4) 0.0354(5) Uani 1 1 d . . . . .
C6 C 0.59638(7) 0.61995(8) 0.5385(3) 0.0319(4) Uani 1 1 d . . . . .
C7 C 0.53762(9) 0.55528(10) 0.6239(6) 0.0578(8) Uani 1 1 d . . . . .
H7A H 0.521313 0.546477 0.508818 0.087 Uiso 1 1 calc R U . . .
H7B H 0.522396 0.582309 0.686558 0.087 Uiso 1 1 calc R U . . .
H7C H 0.538637 0.527332 0.709238 0.087 Uiso 1 1 calc R U . . .
C8 C 0.62555(8) 0.48799(8) 0.5823(4) 0.0416(6) Uani 1 1 d . . . . .
H8A H 0.630290 0.472556 0.459250 0.062 Uiso 1 1 calc R U . . .
H8B H 0.598344 0.474979 0.640235 0.062 Uiso 1 1 calc R U . . .
H8C H 0.651163 0.481337 0.664519 0.062 Uiso 1 1 calc R U . . .
C9 C 0.76096(8) 0.63237(11) 0.3751(5) 0.0486(6) Uani 1 1 d . . . . .
H9A H 0.757845 0.664027 0.313581 0.073 Uiso 1 1 calc R U . . .
H9B H 0.773993 0.609168 0.285931 0.073 Uiso 1 1 calc R U . . .
H9C H 0.780494 0.635484 0.485510 0.073 Uiso 1 1 calc R U . . .
C10 C 0.72592(7) 0.52276(9) 0.4654(3) 0.0368(5) Uani 1 1 d . . . . .
H10 H 0.710392 0.493701 0.435747 0.044 Uiso 1 1 calc R U . . .
C11 C 0.76998(7) 0.52092(9) 0.5027(3) 0.0361(5) Uani 1 1 d . . . . .
H11 H 0.783903 0.550819 0.533956 0.043 Uiso 1 1 calc R U . . .
C12 C 0.79887(7) 0.47812(8) 0.5006(3) 0.0345(5) Uani 1 1 d . . . . .
C13 C 0.78439(7) 0.43154(9) 0.4495(3) 0.0359(5) Uani 1 1 d . . . . .
H13 H 0.754289 0.426568 0.411761 0.043 Uiso 1 1 calc R U . . .
C14 C 0.81386(8) 0.39270(9) 0.4540(4) 0.0391(5) Uani 1 1 d . . . . .
H14 H 0.804272 0.361050 0.419968 0.047 Uiso 1 1 calc R U . . .
C15 C 0.85742(8) 0.40110(9) 0.5089(4) 0.0384(5) Uani 1 1 d . . . . .
C16 C 0.87313(8) 0.44607(9) 0.5582(4) 0.0398(5) Uani 1 1 d . . . . .
H16 H 0.903400 0.450714 0.594133 0.048 Uiso 1 1 calc R U . . .
C17 C 0.84321(8) 0.48467(9) 0.5537(3) 0.0373(5) Uani 1 1 d . . . . .
H17 H 0.853269 0.516161 0.587623 0.045 Uiso 1 1 calc R U . . .
N1 N 0.65631(7) 0.56996(7) 0.5070(4) 0.0411(5) Uani 1 1 d . . . . .
N2 N 0.64203(6) 0.61730(7) 0.4984(4) 0.0410(5) Uani 1 1 d . . . . .
O1 O 0.67590(6) 0.69171(6) 0.4347(3) 0.0442(4) Uani 1 1 d . . . . .
O2 O 0.57457(5) 0.65726(6) 0.5415(3) 0.0374(4) Uani 1 1 d . . . . .
F1 F 0.88603(5) 0.36294(6) 0.5133(3) 0.0536(4) Uani 1 1 d . . . . .
O18 O 0.500000 0.500000 1.0229(17) 0.053(3) Uani 0.25 2 d S T P . .
H18A H 0.517650 0.485660 1.102909 0.079 Uiso 0.125 1 d . U P . .
H18B H 0.480539 0.514940 1.093109 0.079 Uiso 0.125 1 d . U P . .

loop_
_atom_site_aniso_label
_atom_site_aniso_U_11
_atom_site_aniso_U_22
_atom_site_aniso_U_33
_atom_site_aniso_U_23
_atom_site_aniso_U_13
_atom_site_aniso_U_12
C1 0.0276(10) 0.0337(11) 0.0461(12) 0.0027(10) -0.0011(9) -0.0033(9)
C2 0.0258(9) 0.0374(11) 0.0427(12) 0.0026(9) -0.0013(9) 0.0009(8)
C3 0.0266(10) 0.0367(11) 0.0419(12) -0.0012(9) -0.0035(9) 0.0024(9)
C4 0.0329(10) 0.0276(11) 0.0402(11) -0.0025(9) 0.0000(9) -0.0030(8)
C5 0.0299(10) 0.0286(10) 0.0478(12) -0.0034(9) 0.0036(9) -0.0027(8)
C6 0.0260(9) 0.0295(10) 0.0403(11) -0.0027(9) -0.0006(9) 0.0006(8)
C7 0.0360(13) 0.0381(12) 0.099(2) -0.0015(15) 0.0198(14) -0.0035(10)
C8 0.0417(12) 0.0257(11) 0.0575(15) -0.0023(10) 0.0037(11) -0.0006(9)
C9 0.0290(11) 0.0545(15) 0.0623(16) 0.0159(13) 0.0010(11) -0.0011(10)
C10 0.0303(10) 0.0372(11) 0.0429(12) -0.0015(9) -0.0013(9) 0.0063(9)
C11 0.0318(10) 0.0366(11) 0.0398(12) -0.0045(9) -0.0039(9) 0.0057(9)
C12 0.0299(10) 0.0371(11) 0.0364(11) -0.0050(9) -0.0023(9) 0.0050(9)
C13 0.0273(10) 0.0397(12) 0.0407(11) -0.0029(9) -0.0037(9) 0.0020(9)
C14 0.0329(11) 0.0350(11) 0.0493(13) -0.0058(10) -0.0040(10) 0.0012(9)
C15 0.0307(10) 0.0364(11) 0.0481(13) -0.0075(10) -0.0042(10) 0.0112(9)
C16 0.0277(10) 0.0414(13) 0.0502(13) -0.0097(11) -0.0049(10) 0.0041(9)
C17 0.0315(10) 0.0363(11) 0.0442(13) -0.0085(9) -0.0051(9) 0.0014(9)
N1 0.0269(9) 0.0263(9) 0.0703(14) 0.0007(9) 0.0017(9) 0.0033(7)
N2 0.0246(8) 0.0247(8) 0.0737(14) 0.0008(9) 0.0026(9) 0.0014(7)
O1 0.0359(8) 0.0328(8) 0.0641(11) 0.0061(8) 0.0000(8) -0.0041(7)
O2 0.0302(7) 0.0304(8) 0.0517(9) -0.0022(7) 0.0007(7) 0.0045(6)
F1 0.0362(7) 0.0402(8) 0.0843(11) -0.0155(8) -0.0123(8) 0.0145(6)
O18 0.067(7) 0.038(5) 0.054(6) 0.000 0.000 0.022(5)

loop_
_atom_type_symbol
_atom_type_description
_atom_type_scat_dispersion_real
_atom_type_scat_dispersion_imag
_atom_type_scat_source
C C 0.0181 0.0091 'International Tables Vol C Tables 4.2.6.8 and 6.1.1.4'
H H 0.0000 0.0000 'International Tables Vol C Tables 4.2.6.8 and 6.1.1.4'
F F 0.0727 0.0534 'International Tables Vol C Tables 4.2.6.8 and 6.1.1.4'
N N 0.0311 0.0180 'International Tables Vol C Tables 4.2.6.8 and 6.1.1.4'
O O 0.0492 0.0322 'International Tables Vol C Tables 4.2.6.8 and 6.1.1.4'

loop_
_geom_angle_atom_site_label_1
_geom_angle_atom_site_label_2
_geom_angle_atom_site_label_3
_geom_angle
_geom_angle_site_symmetry_1
_geom_angle_site_symmetry_3
_geom_angle_publ_flag
N2 C1 C2 104.22(18) . . ?
O1 C1 C2 131.6(2) . . ?
O1 C1 N2 124.2(2) . . ?
C1 C2 C9 121.2(2) . . ?
C3 C2 C1 109.11(19) . . ?
C3 C2 C9 129.5(2) . . ?
C2 C3 C10 130.4(2) . . ?
C2 C3 N1 108.07(19) . . ?
N1 C3 C10 121.5(2) . . ?
C5 C4 C8 130.0(2) . . ?
C5 C4 N1 108.1(2) . . ?
N1 C4 C8 122.0(2) . . ?
C4 C5 C6 109.28(19) . . ?
C4 C5 C7 127.9(2) . . ?
C6 C5 C7 122.8(2) . . ?
N2 C6 C5 103.76(18) . . ?
O2 C6 C5 131.4(2) . . ?
O2 C6 N2 124.86(19) . . ?
C11 C10 C3 121.2(2) . . ?
C10 C11 C12 127.4(2) . . ?
C13 C12 C11 123.9(2) . . ?
C17 C12 C11 117.1(2) . . ?
C17 C12 C13 118.9(2) . . ?
C14 C13 C12 120.3(2) . . ?
C15 C14 C13 118.5(2) . . ?
C16 C15 C14 123.2(2) . . ?
F1 C15 C14 118.2(2) . . ?
F1 C15 C16 118.6(2) . . ?
C15 C16 C17 117.7(2) . . ?
C12 C17 C16 121.4(2) . . ?
C4 N1 C3 142.1(2) . . ?
C4 N1 N2 108.70(18) . . ?
N2 N1 C3 109.15(18) . . ?
C6 N2 C1 140.38(18) . . ?
N1 N2 C1 109.45(18) . . ?
N1 N2 C6 110.16(17) . . ?

loop_
_geom_bond_atom_site_label_1
_geom_bond_atom_site_label_2
_geom_bond_distance
_geom_bond_site_symmetry_2
_geom_bond_publ_flag
C1 C2 1.452(3) . ?
C1 N2 1.417(3) . ?
C1 O1 1.221(3) . ?
C2 C3 1.374(3) . ?
C2 C9 1.490(3) . ?
C3 C10 1.450(3) . ?
C3 N1 1.387(3) . ?
C4 C5 1.368(3) . ?
C4 C8 1.483(3) . ?
C4 N1 1.374(3) . ?
C5 C6 1.448(3) . ?
C5 C7 1.487(3) . ?
C6 N2 1.398(3) . ?
C6 O2 1.219(3) . ?
C10 C11 1.346(3) . ?
C11 C12 1.464(3) . ?
C12 C13 1.403(3) . ?
C12 C17 1.392(3) . ?
C13 C14 1.388(3) . ?
C14 C15 1.380(3) . ?
C15 C16 1.371(3) . ?
C15 F1 1.357(3) . ?
C16 C17 1.392(3) . ?
N1 N2 1.375(3) . ?
